data_4321211
loop_
_publ_author_name
'Jeffrey J. Bodwin'
'Vincent L. Pecoraro'

_publ_section_title
;
 Preparation of a Chiral, 2-Dimensional Network Containing Metallacrown
 and Copper Benzoate Building Blocks
;
_journal_name_full 'Inorganic Chemistry'
_journal_page_first 3434
_journal_page_last 3435
_journal_paper_doi 10.1021/ic000562j
_journal_volume 39
_journal_year 2000
_chemical_formula_sum 'C74 H68 Cu7 N10 O30'
_chemical_formula_weight 2022.16
_chemical_name_systematic
;

  ?

;
_space_group_IT_number 1
_symmetry_cell_setting triclinic
_symmetry_space_group_name_Hall 'P 1'
_symmetry_space_group_name_H-M 'P 1'
_atom_sites_solution_hydrogens geom
_atom_sites_solution_primary direct
_atom_sites_solution_secondary difmap
_audit_creation_method SHELXL-97
_cell_angle_alpha 90.476(6)
_cell_angle_beta 101.819(7)
_cell_angle_gamma 93.738(7)
_cell_formula_units_Z 1
_cell_length_a 10.944(4)
_cell_length_b 14.268(5)
_cell_length_c 16.091(6)
_cell_measurement_temperature 158(2)
_cell_volume 2453.5(15)
_computing_cell_refinement 'Bruker SMART'
_computing_data_collection 'Bruker SMART'
_computing_data_reduction 'Bruker SHELXTL'
_computing_molecular_graphics 'Bruker SHELXTL'
_computing_publication_material 'Bruker SHELXTL'
_computing_structure_refinement 'SHELXL-97 (Sheldrick, 1997)'
_computing_structure_solution 'SHELXS-97 (Sheldrick, 1990)'
_diffrn_ambient_temperature 158(2)
_diffrn_measured_fraction_theta_full 0.982
_diffrn_measured_fraction_theta_max 0.982
_diffrn_measurement_device_type 'CCD area detector'
_diffrn_measurement_method 'phi and omega scans'
_diffrn_radiation_monochromator graphite
_diffrn_radiation_source 'fine-focus sealed tube'
_diffrn_radiation_type MoK\a
_diffrn_radiation_wavelength 0.71073
_diffrn_reflns_av_R_equivalents 0.0523
_diffrn_reflns_av_sigmaI/netI 0.1098
_diffrn_reflns_limit_h_max 13
_diffrn_reflns_limit_h_min -13
_diffrn_reflns_limit_k_max 17
_diffrn_reflns_limit_k_min -17
_diffrn_reflns_limit_l_max 20
_diffrn_reflns_limit_l_min -20
_diffrn_reflns_number 25820
_diffrn_reflns_theta_full 26.44
_diffrn_reflns_theta_max 26.44
_diffrn_reflns_theta_min 1.91
_exptl_absorpt_coefficient_mu 1.562
_exptl_absorpt_correction_type none
_exptl_crystal_colour green
_exptl_crystal_density_diffrn 1.369
_exptl_crystal_density_method 'not measured'
_exptl_crystal_description block
_exptl_crystal_F_000 1025
_exptl_crystal_size_max 0.06
_exptl_crystal_size_mid 0.10
_exptl_crystal_size_min 0.42
_refine_diff_density_max 1.577
_refine_diff_density_min -1.317
_refine_diff_density_rms 0.188
_refine_ls_abs_structure_details 'Flack H D (1983), Acta Cryst. A39, 876-881'
_refine_ls_abs_structure_Flack 0.05(2)
_refine_ls_extinction_method none
_refine_ls_goodness_of_fit_ref 1.045
_refine_ls_hydrogen_treatment mixed
_refine_ls_matrix_type full
_refine_ls_number_parameters 1091
_refine_ls_number_reflns 18335
_refine_ls_number_restraints 6
_refine_ls_restrained_S_all 1.045
_refine_ls_R_factor_all 0.1131
_refine_ls_R_factor_gt 0.0822
_refine_ls_shift/su_max 1.251
_refine_ls_shift/su_mean 0.044
_refine_ls_structure_factor_coef Fsqd
_refine_ls_weighting_details 'calc w=1/[\s^2^(Fo^2^)+(0.1476P)^2^+0.0000P] where P=(Fo^2^+2Fc^2^)/3'
_refine_ls_weighting_scheme calc
_refine_ls_wR_factor_gt 0.2251
_refine_ls_wR_factor_ref 0.2412
_reflns_number_gt 12433
_reflns_number_total 18335
_reflns_threshold_expression >2sigma(I)
_cod_data_source_file ic000562j.cif
_cod_data_source_block jb484a2
_cod_depositor_comments
;
The following automatic conversions were performed:

'_symmetry_cell_setting' value 'Triclinic' changed to 'triclinic'
according to the built-in table from CIF Core dictionary named
'cif_core.dic' version 2.4.1 from 2010-06-29.

Automatic conversion script
Id: cif_fix_values 1646 2011-03-28 12:23:43Z adriana 
;
_cod_original_cell_volume 2453.6(15)
_cod_database_code 4321211

loop_
_symmetry_equiv_pos_as_xyz
'x, y, z'

loop_
_atom_site_label
_atom_site_type_symbol
_atom_site_fract_x
_atom_site_fract_y
_atom_site_fract_z
_atom_site_U_iso_or_equiv
_atom_site_adp_type
_atom_site_occupancy
_atom_site_symmetry_multiplicity
_atom_site_calc_flag
_atom_site_refinement_flags
_atom_site_disorder_assembly
_atom_site_disorder_group
Cu1 Cu -0.19687(13) 0.40550(8) 0.05088(8) 0.0287(3) Uani 1 1 d . . .
Cu2 Cu -0.46725(12) 0.25153(8) -0.17656(9) 0.0286(3) Uani 1 1 d . . .
Cu3 Cu -0.20304(12) 0.00972(8) -0.15944(8) 0.0255(3) Uani 1 1 d . . .
Cu4 Cu 0.06330(12) 0.15841(8) 0.06801(9) 0.0293(3) Uani 1 1 d . . .
Cu5 Cu -0.22456(13) 0.19402(8) -0.03863(9) 0.0264(3) Uani 1 1 d . . .
Cu6 Cu -0.23598(12) 0.63089(8) -0.05552(8) 0.0252(3) Uani 1 1 d . . .
Cu7 Cu -0.12538(12) 0.79349(8) -0.07805(8) 0.0244(3) Uani 1 1 d . . .
N1 N -0.3855(9) 0.3414(6) -0.0888(6) 0.023(2) Uani 1 1 d . . .
N2 N -0.5707(10) 0.3469(6) -0.2394(7) 0.035(2) Uani 1 1 d . . .
H2A H -0.5324 0.3684 -0.2821 0.042 Uiso 1 1 calc R . .
H2B H -0.6466 0.3176 -0.2648 0.042 Uiso 1 1 calc R . .
N3 N -0.3494(9) 0.0845(7) -0.1869(6) 0.028(2) Uani 1 1 d . . .
N4 N -0.2498(9) -0.0627(7) -0.2657(6) 0.030(2) Uani 1 1 d . . .
H4A H -0.2051 -0.0368 -0.3034 0.036 Uiso 1 1 calc R . .
H4B H -0.2253 -0.1227 -0.2555 0.036 Uiso 1 1 calc R . .
N5 N -0.0320(9) 0.0579(6) -0.0111(6) 0.028(2) Uani 1 1 d . . .
N6 N 0.2065(10) 0.0806(6) 0.1092(7) 0.032(2) Uani 1 1 d . . .
H6A H 0.2692 0.0963 0.0805 0.038 Uiso 1 1 calc R . .
H6B H 0.2373 0.0939 0.1660 0.038 Uiso 1 1 calc R . .
N7 N -0.0578(10) 0.3222(6) 0.0815(7) 0.033(2) Uani 1 1 d . . .
N8 N -0.1077(9) 0.5030(6) 0.1330(5) 0.028(2) Uani 1 1 d . . .
H8A H -0.0549 0.5396 0.1069 0.033 Uiso 1 1 calc R . .
H8B H -0.1654 0.5411 0.1470 0.033 Uiso 1 1 calc R . .
O1 O -0.2976(7) 0.3082(5) -0.0212(5) 0.0289(17) Uani 1 1 d . . .
O2 O -0.3026(7) 0.4873(5) -0.0281(5) 0.0254(17) Uani 1 1 d . . .
O3 O -0.3681(7) 0.1524(5) -0.1234(5) 0.0275(17) Uani 1 1 d . . .
O4 O -0.5068(8) 0.1600(6) -0.2712(5) 0.036(2) Uani 1 1 d . . .
O5 O -0.1509(7) 0.0796(5) -0.0568(5) 0.0310(18) Uani 1 1 d . . .
O6 O -0.0574(7) -0.0629(5) -0.1043(5) 0.0251(17) Uani 1 1 d . . .
O7 O -0.0702(8) 0.2375(5) 0.0307(5) 0.037(2) Uani 1 1 d . . .
O8 O 0.1322(7) 0.2691(5) 0.1377(5) 0.0325(19) Uani 1 1 d . . .
O9 O -0.0606(8) 0.5947(5) -0.0198(5) 0.0312(19) Uani 1 1 d . . .
O10 O 0.0313(7) 0.7268(5) -0.0542(5) 0.0309(18) Uani 1 1 d . . .
O11 O -0.2270(8) 0.6789(5) 0.0599(5) 0.0318(19) Uani 1 1 d . . .
O12 O -0.1122(8) 0.8114(5) 0.0450(5) 0.0303(18) Uani 1 1 d . . .
O13 O -0.3907(8) 0.6957(5) -0.0933(5) 0.0334(19) Uani 1 1 d . . .
O14 O -0.2965(7) 0.8357(5) -0.0986(5) 0.0296(18) Uani 1 1 d . . .
O15 O -0.2254(8) 0.6073(5) -0.1743(5) 0.0291(18) Uani 1 1 d . . .
O16 O -0.1555(7) 0.7541(5) -0.1971(5) 0.0262(17) Uani 1 1 d . . .
C1 C -0.3824(11) 0.4360(7) -0.0857(7) 0.029(3) Uani 1 1 d . . .
C2 C -0.4741(10) 0.4821(7) -0.1520(7) 0.028(3) Uani 1 1 d . . .
H2C H -0.4309 0.5008 -0.1983 0.033 Uiso 1 1 calc R . .
H2D H -0.4957 0.5405 -0.1265 0.033 Uiso 1 1 calc R . .
C3 C -0.5943(10) 0.4276(7) -0.1915(7) 0.024(2) Uani 1 1 d . . .
H3A H -0.6328 0.4032 -0.1440 0.029 Uiso 1 1 calc R . .
C4 C -0.6870(10) 0.4901(7) -0.2438(7) 0.026(2) Uani 1 1 d . . .
C5 C -0.6643(13) 0.5372(9) -0.3156(8) 0.040(3) Uani 1 1 d . . .
H5A H -0.5885 0.5288 -0.3341 0.049 Uiso 1 1 calc R . .
C6 C -0.7471(14) 0.5943(9) -0.3596(8) 0.045(3) Uani 1 1 d . . .
H6C H -0.7308 0.6220 -0.4100 0.054 Uiso 1 1 calc R . .
C7 C -0.8540(12) 0.6131(10) -0.3326(9) 0.046(3) Uani 1 1 d . . .
H7A H -0.9079 0.6576 -0.3610 0.056 Uiso 1 1 calc R . .
C8 C -0.8818(15) 0.5665(15) -0.2637(10) 0.071(5) Uani 1 1 d . . .
H8C H -0.9580 0.5759 -0.2463 0.086 Uiso 1 1 calc R . .
C9 C -0.8008(14) 0.5070(12) -0.2202(10) 0.057(4) Uani 1 1 d . . .
H9A H -0.8216 0.4758 -0.1725 0.068 Uiso 1 1 calc R . .
C10 C -0.4283(13) 0.0933(7) -0.2584(9) 0.038(3) Uani 1 1 d . . .
C11 C -0.4278(14) 0.0299(8) -0.3302(8) 0.043(3) Uani 1 1 d . . .
H11A H -0.3723 0.0596 -0.3654 0.052 Uiso 1 1 calc R . .
H11B H -0.5134 0.0234 -0.3655 0.052 Uiso 1 1 calc R . .
C12 C -0.3851(11) -0.0692(8) -0.3074(7) 0.029(3) Uani 1 1 d . . .
H12A H -0.4336 -0.0954 -0.2656 0.035 Uiso 1 1 calc R . .
C13 C -0.4118(11) -0.1370(8) -0.3869(7) 0.026(2) Uani 1 1 d . . .
C14 C -0.4609(13) -0.2269(8) -0.3770(8) 0.038(3) Uani 1 1 d . . .
H14A H -0.4775 -0.2468 -0.3240 0.045 Uiso 1 1 calc R . .
C15 C -0.4863(12) -0.2905(10) -0.4514(9) 0.044(3) Uani 1 1 d . . .
H15A H -0.5161 -0.3536 -0.4451 0.052 Uiso 1 1 calc R . .
C16 C -0.4693(13) -0.2631(11) -0.5280(8) 0.049(4) Uani 1 1 d . . .
H16A H -0.4899 -0.3037 -0.5766 0.058 Uiso 1 1 calc R . .
C17 C -0.4158(14) -0.1646(9) -0.5319(8) 0.044(3) Uani 1 1 d . . .
H17A H -0.4043 -0.1414 -0.5851 0.053 Uiso 1 1 calc R . .
C18 C -0.3854(13) -0.1113(10) -0.4672(9) 0.046(3) Uani 1 1 d . . .
H18A H -0.3435 -0.0517 -0.4720 0.055 Uiso 1 1 calc R . .
C19 C 0.0050(10) -0.0134(6) -0.0396(6) 0.022(2) Uani 1 1 d . . .
C20 C 0.1310(11) -0.0489(8) 0.0005(8) 0.032(3) Uani 1 1 d . . .
H20B H 0.1953 -0.0219 -0.0293 0.038 Uiso 1 1 calc R . .
H20C H 0.1268 -0.1181 -0.0069 0.038 Uiso 1 1 calc R . .
C21 C 0.1713(11) -0.0227(7) 0.0974(8) 0.032(3) Uani 1 1 d . . .
H21B H 0.0979 -0.0376 0.1243 0.038 Uiso 1 1 calc R . .
C22 C 0.2790(13) -0.0825(9) 0.1403(9) 0.042(3) Uani 1 1 d . . .
C23 C 0.3772(14) -0.0972(10) 0.1033(9) 0.049(4) Uani 1 1 d . . .
H23A H 0.3841 -0.0683 0.0513 0.058 Uiso 1 1 calc R . .
C24 C 0.4697(14) -0.1567(10) 0.1439(10) 0.052(4) Uani 1 1 d . . .
H24A H 0.5434 -0.1596 0.1217 0.063 Uiso 1 1 calc R . .
C25 C 0.4605(17) -0.2067(18) 0.208(2) 0.181(17) Uani 1 1 d . . .
H25A H 0.5075 -0.2599 0.2232 0.217 Uiso 1 1 calc R . .
C26 C 0.363(2) -0.172(2) 0.2615(19) 0.173(16) Uani 1 1 d . . .
H26A H 0.3673 -0.1849 0.3198 0.207 Uiso 1 1 calc R . .
C27 C 0.2720(19) -0.1202(18) 0.2139(13) 0.115(10) Uani 1 1 d . . .
H27A H 0.1992 -0.1113 0.2358 0.138 Uiso 1 1 calc R . .
C28 C 0.0487(10) 0.3297(7) 0.1342(7) 0.023(2) Uani 1 1 d . . .
C29 C 0.0764(11) 0.4166(7) 0.1935(7) 0.031(3) Uani 1 1 d . . .
H29A H 0.1279 0.3976 0.2480 0.037 Uiso 1 1 calc R . .
H29B H 0.1286 0.4630 0.1683 0.037 Uiso 1 1 calc R . .
C30 C -0.0321(13) 0.4662(9) 0.2138(7) 0.036(3) Uani 1 1 d . . .
H30A H -0.0873 0.4181 0.2358 0.043 Uiso 1 1 calc R . .
C31 C 0.0107(12) 0.5377(8) 0.2811(8) 0.032(3) Uani 1 1 d . . .
C32 C 0.0037(15) 0.5169(10) 0.3628(9) 0.053(4) Uani 1 1 d . . .
H32A H -0.0320 0.4570 0.3739 0.063 Uiso 1 1 calc R . .
C33 C 0.0473(19) 0.5808(14) 0.4309(10) 0.074(5) Uani 1 1 d . . .
H33A H 0.0450 0.5633 0.4874 0.089 Uiso 1 1 calc R . .
C34 C 0.0928(16) 0.6681(13) 0.4144(10) 0.062(5) Uani 1 1 d . . .
H34A H 0.1188 0.7125 0.4600 0.074 Uiso 1 1 calc R . .
C35 C 0.1019(16) 0.6933(10) 0.3360(11) 0.061(4) Uani 1 1 d . . .
H35A H 0.1339 0.7550 0.3267 0.073 Uiso 1 1 calc R . .
C36 C 0.0641(14) 0.6283(9) 0.2660(8) 0.045(4) Uani 1 1 d . . .
H36A H 0.0743 0.6450 0.2107 0.055 Uiso 1 1 calc R . .
C37 C 0.0330(10) 0.6440(7) -0.0278(7) 0.023(2) Uani 1 1 d . . .
C38 C 0.1578(11) 0.6020(7) -0.0075(7) 0.024(2) Uani 1 1 d . . .
C39 C 0.1597(14) 0.5046(8) 0.0020(9) 0.044(3) Uani 1 1 d . . .
H39A H 0.0830 0.4673 -0.0048 0.053 Uiso 1 1 calc R . .
C40 C 0.2708(13) 0.4620(9) 0.0212(9) 0.044(3) Uani 1 1 d . . .
H40B H 0.2715 0.3958 0.0270 0.052 Uiso 1 1 calc R . .
C41 C 0.3800(15) 0.5166(11) 0.0317(9) 0.054(4) Uani 1 1 d . . .
H41A H 0.4569 0.4872 0.0434 0.065 Uiso 1 1 calc R . .
C42 C 0.3830(13) 0.6162(10) 0.0258(9) 0.050(4) Uani 1 1 d . . .
H42A H 0.4597 0.6538 0.0354 0.060 Uiso 1 1 calc R . .
C43 C 0.2661(11) 0.6565(9) 0.0050(8) 0.037(3) Uani 1 1 d . . .
H43A H 0.2637 0.7227 -0.0002 0.045 Uiso 1 1 calc R . .
C44 C -0.1679(11) 0.7570(7) 0.0876(7) 0.026(2) Uani 1 1 d . . .
C45 C -0.1665(12) 0.7853(8) 0.1791(7) 0.032(3) Uani 1 1 d . . .
C46 C -0.2214(11) 0.7253(8) 0.2313(7) 0.027(2) Uani 1 1 d . . .
H46A H -0.2617 0.6670 0.2085 0.033 Uiso 1 1 calc R . .
C47 C -0.2187(15) 0.7481(10) 0.3133(9) 0.050(4) Uani 1 1 d . . .
H47A H -0.2537 0.7053 0.3483 0.060 Uiso 1 1 calc R . .
C48 C -0.1633(15) 0.8362(10) 0.3462(9) 0.051(4) Uani 1 1 d . . .
H48A H -0.1594 0.8536 0.4039 0.061 Uiso 1 1 calc R . .
C49 C -0.1129(15) 0.8992(11) 0.2902(10) 0.055(4) Uani 1 1 d . . .
H49A H -0.0784 0.9599 0.3107 0.066 Uiso 1 1 calc R . .
C50 C -0.1137(12) 0.8732(9) 0.2080(8) 0.037(3) Uani 1 1 d . . .
H50A H -0.0787 0.9145 0.1718 0.044 Uiso 1 1 calc R . .
C51 C -0.3913(11) 0.7824(7) -0.1038(7) 0.028(3) Uani 1 1 d . . .
C52 C -0.5169(11) 0.8241(7) -0.1264(7) 0.029(3) Uani 1 1 d . . .
C53 C -0.5237(12) 0.9221(7) -0.1209(8) 0.031(3) Uani 1 1 d . . .
H53A H -0.4494 0.9607 -0.1005 0.037 Uiso 1 1 calc R . .
C54 C -0.6335(14) 0.9624(10) -0.1440(9) 0.047(4) Uani 1 1 d . . .
H54A H -0.6346 1.0288 -0.1394 0.056 Uiso 1 1 calc R . .
C55 C -0.7477(14) 0.9078(11) -0.1750(9) 0.048(4) Uani 1 1 d . . .
H55A H -0.8250 0.9360 -0.1916 0.058 Uiso 1 1 calc R . .
C56 C -0.7399(13) 0.8073(10) -0.1799(9) 0.045(3) Uani 1 1 d . . .
H56A H -0.8138 0.7677 -0.1985 0.055 Uiso 1 1 calc R . .
C57 C -0.6288(12) 0.7694(8) -0.1584(8) 0.037(3) Uani 1 1 d . . .
H57A H -0.6256 0.7034 -0.1649 0.045 Uiso 1 1 calc R . .
C58 C -0.1932(11) 0.6678(8) -0.2213(8) 0.029(3) Uani 1 1 d . . .
C59 C -0.1963(12) 0.6422(8) -0.3107(7) 0.033(3) Uani 1 1 d . . .
C60 C -0.1526(12) 0.7100(9) -0.3670(9) 0.041(3) Uani 1 1 d . . .
H60A H -0.1195 0.7708 -0.3461 0.049 Uiso 1 1 calc R . .
C61 C -0.1595(13) 0.6855(11) -0.4512(7) 0.047(4) Uani 1 1 d . . .
H61A H -0.1305 0.7294 -0.4881 0.057 Uiso 1 1 calc R . .
C62 C -0.2127(15) 0.5896(11) -0.4847(10) 0.056(4) Uani 1 1 d . . .
H62A H -0.2156 0.5706 -0.5418 0.067 Uiso 1 1 calc R . .
C63 C -0.2568(15) 0.5308(10) -0.4291(8) 0.053(4) Uani 1 1 d . . .
H63A H -0.2956 0.4713 -0.4496 0.063 Uiso 1 1 calc R . .
C64 C -0.2474(17) 0.5546(9) -0.3434(8) 0.053(4) Uani 1 1 d . . .
H64A H -0.2765 0.5102 -0.3071 0.063 Uiso 1 1 calc R . .
N10 N -0.7525(13) 0.2028(8) -0.1360(13) 0.085(6) Uani 1 1 d D . .
O20 O -0.6414(10) 0.2201(7) -0.1030(7) 0.059(3) Uani 1 1 d D . .
O21 O -0.7986(13) 0.2287(12) -0.2119(10) 0.112(6) Uani 1 1 d D . .
O22 O -0.8195(14) 0.1559(11) -0.0940(13) 0.132(7) Uani 1 1 d . . .
N11 N -0.039(3) 0.1547(17) 0.2451(13) 0.70(8) Uani 1 1 d D . .
O23 O -0.0064(12) 0.0991(8) 0.1996(8) 0.075(3) Uani 1 1 d D . .
O24 O 0.039(2) 0.1844(12) 0.3133(12) 0.150(8) Uani 1 1 d D . .
O25 O -0.158(4) 0.191(3) 0.2468(17) 0.32(2) Uani 1 1 d . . .
C68 C -0.3032(18) 0.0293(9) 0.0928(11) 0.072(5) Uani 1 1 d . . .
H68A H -0.3366 0.0111 0.1428 0.108 Uiso 1 1 calc R . .
H68B H -0.2174 0.0103 0.0995 0.108 Uiso 1 1 calc R . .
H68C H -0.3554 -0.0017 0.0420 0.108 Uiso 1 1 calc R . .
O17 O -0.3036(10) 0.1308(6) 0.0838(7) 0.058(3) Uani 1 1 d . . .
O18 O -0.0563(9) 0.1207(6) -0.2206(6) 0.052(2) Uani 1 1 d . . .
O19 O -0.3396(13) 0.3880(9) 0.1415(8) 0.084(4) Uani 1 1 d . . .
O30 O -0.0950(14) 0.0270(11) -0.3827(9) 0.106(5) Uani 1 1 d . . .
O31 O -0.1076(15) 0.0665(11) -0.5096(10) 0.102(5) Uani 1 1 d . . .
C70 C -0.058(2) 0.0292(19) -0.4479(13) 0.105(9) Uani 1 1 d . . .
C71 C 0.0576(17) -0.0209(13) -0.4617(11) 0.067(5) Uani 1 1 d . . .
C72 C 0.1121(18) -0.0065(12) -0.5258(10) 0.075(6) Uani 1 1 d . . .
H72A H 0.0722 0.0352 -0.5668 0.090 Uiso 1 1 calc R . .
C73 C 0.214(2) -0.0407(18) -0.5431(14) 0.108(8) Uani 1 1 d . . .
H73A H 0.2508 -0.0214 -0.5892 0.129 Uiso 1 1 calc R . .
C74 C 0.264(3) -0.1129(11) -0.4814(16) 0.120(11) Uani 1 1 d . . .
H74A H 0.3299 -0.1509 -0.4862 0.144 Uiso 1 1 calc R . .
C75 C 0.194(3) -0.1167(17) -0.4110(14) 0.117(12) Uani 1 1 d . . .
H75A H 0.2266 -0.1554 -0.3651 0.141 Uiso 1 1 calc R . .
C76 C 0.101(2) -0.0777(19) -0.4035(15) 0.093(7) Uani 1 1 d . . .
H76A H 0.0626 -0.0889 -0.3564 0.111 Uiso 1 1 calc R . .
O26 O 0.4547(18) 0.1801(18) 0.0609(12) 0.199(13) Uani 1 1 d . . .
O80 O -0.1861(13) 0.2798(7) -0.2050(11) 0.100(5) Uani 1 1 d . . .
C80 C -0.087(3) 0.3549(12) -0.1665(17) 0.113(9) Uani 1 1 d . . .
O81 O -0.310(2) 0.1414(12) -0.5015(13) 0.167(9) Uani 1 1 d . . .
C81 C -0.197(2) 0.2241(15) -0.5305(10) 0.092(8) Uani 1 1 d . . .

loop_
_atom_site_aniso_label
_atom_site_aniso_U_11
_atom_site_aniso_U_22
_atom_site_aniso_U_33
_atom_site_aniso_U_23
_atom_site_aniso_U_13
_atom_site_aniso_U_12
Cu1 0.0345(8) 0.0134(6) 0.0346(8) 0.0017(5) -0.0018(7) 0.0038(6)
Cu2 0.0315(8) 0.0140(6) 0.0381(8) 0.0004(6) 0.0011(7) 0.0050(5)
Cu3 0.0317(8) 0.0136(6) 0.0311(7) 0.0019(5) 0.0048(6) 0.0053(5)
Cu4 0.0287(8) 0.0155(6) 0.0407(8) -0.0018(6) -0.0007(7) 0.0037(5)
Cu5 0.0304(8) 0.0115(6) 0.0354(8) 0.0006(5) 0.0015(6) 0.0036(5)
Cu6 0.0314(8) 0.0129(6) 0.0319(7) 0.0045(5) 0.0072(6) 0.0037(5)
Cu7 0.0315(8) 0.0132(6) 0.0294(7) 0.0035(5) 0.0076(6) 0.0032(5)
N1 0.022(5) 0.016(4) 0.031(5) 0.001(4) 0.002(4) 0.000(4)
N2 0.042(6) 0.019(5) 0.043(6) -0.003(4) 0.003(5) 0.007(4)
N3 0.029(6) 0.024(5) 0.030(5) 0.000(4) 0.005(5) 0.005(4)
N4 0.038(6) 0.024(5) 0.029(5) 0.002(4) 0.007(4) 0.002(4)
N5 0.023(5) 0.019(5) 0.038(6) 0.005(4) 0.001(4) 0.002(4)
N6 0.033(6) 0.017(5) 0.042(6) -0.008(4) -0.001(5) 0.001(4)
N7 0.042(7) 0.007(4) 0.044(6) -0.004(4) -0.005(5) 0.001(4)
N8 0.042(6) 0.020(5) 0.021(5) -0.003(3) 0.001(4) 0.016(4)
O1 0.029(4) 0.021(4) 0.035(4) 0.009(3) -0.002(3) 0.011(3)
O2 0.028(4) 0.014(4) 0.032(4) 0.000(3) 0.004(3) -0.005(3)
O3 0.034(4) 0.017(4) 0.031(4) 0.005(3) 0.001(4) 0.008(3)
O4 0.038(5) 0.031(4) 0.042(5) -0.002(4) 0.008(4) 0.016(4)
O5 0.029(4) 0.015(4) 0.045(5) -0.007(3) -0.004(4) 0.007(3)
O6 0.026(4) 0.011(3) 0.037(4) 0.007(3) 0.002(3) 0.006(3)
O7 0.050(5) 0.013(4) 0.045(5) -0.007(3) -0.001(4) 0.007(4)
O8 0.032(5) 0.018(4) 0.042(5) 0.001(3) -0.008(4) 0.003(3)
O9 0.035(5) 0.018(4) 0.045(5) 0.009(3) 0.017(4) 0.005(3)
O10 0.031(5) 0.019(4) 0.043(5) 0.012(3) 0.006(4) 0.004(3)
O11 0.042(5) 0.025(4) 0.033(4) 0.009(3) 0.018(4) 0.002(4)
O12 0.042(5) 0.016(4) 0.035(4) 0.001(3) 0.014(4) -0.005(3)
O13 0.040(5) 0.018(4) 0.046(5) -0.001(3) 0.017(4) 0.006(3)
O14 0.030(4) 0.021(4) 0.036(5) 0.005(3) 0.005(4) 0.002(3)
O15 0.036(5) 0.023(4) 0.027(4) -0.001(3) 0.005(4) 0.001(3)
O16 0.033(4) 0.015(4) 0.031(4) 0.001(3) 0.008(3) 0.004(3)
C1 0.028(6) 0.021(6) 0.040(7) 0.011(5) 0.010(6) 0.007(5)
C2 0.029(6) 0.008(5) 0.045(7) 0.004(4) 0.004(5) 0.001(4)
C3 0.022(6) 0.015(5) 0.033(6) 0.001(4) 0.002(5) -0.001(4)
C4 0.023(6) 0.021(5) 0.033(6) 0.003(5) 0.001(5) 0.006(4)
C5 0.036(7) 0.042(7) 0.043(8) 0.001(6) 0.002(6) 0.012(6)
C6 0.054(9) 0.048(8) 0.034(7) 0.013(6) 0.005(6) 0.009(7)
C7 0.034(8) 0.046(8) 0.054(9) -0.009(6) -0.006(7) 0.018(6)
C8 0.027(8) 0.132(17) 0.055(10) 0.017(10) 0.000(7) 0.032(9)
C9 0.052(10) 0.073(11) 0.053(9) 0.022(8) 0.023(8) 0.026(8)
C10 0.056(9) 0.009(5) 0.052(8) 0.002(5) 0.015(7) 0.000(5)
C11 0.058(9) 0.028(6) 0.043(7) -0.004(5) 0.007(7) 0.018(6)
C12 0.026(6) 0.036(6) 0.028(6) -0.007(5) 0.005(5) 0.019(5)
C13 0.027(6) 0.024(6) 0.025(6) -0.004(4) -0.005(5) 0.006(5)
C14 0.058(9) 0.029(6) 0.029(6) -0.003(5) 0.012(6) 0.017(6)
C15 0.028(7) 0.036(7) 0.061(9) -0.013(6) -0.003(6) -0.003(5)
C16 0.040(8) 0.076(11) 0.030(7) -0.005(7) 0.006(6) 0.007(7)
C17 0.072(10) 0.035(7) 0.027(6) 0.003(5) 0.011(6) 0.015(6)
C18 0.044(8) 0.043(8) 0.051(8) -0.001(6) 0.013(7) 0.002(6)
C19 0.032(6) 0.005(4) 0.026(6) 0.000(4) 0.002(5) -0.004(4)
C20 0.028(6) 0.021(5) 0.048(7) 0.006(5) 0.007(5) 0.008(5)
C21 0.027(6) 0.021(6) 0.043(7) 0.012(5) -0.005(5) 0.003(5)
C22 0.035(7) 0.027(7) 0.063(9) -0.001(6) 0.007(7) 0.003(5)
C23 0.048(9) 0.040(8) 0.058(9) 0.023(6) 0.007(7) 0.015(6)
C24 0.037(8) 0.043(8) 0.077(11) 0.009(7) 0.010(8) 0.013(6)
C25 0.029(10) 0.17(2) 0.35(4) 0.21(3) 0.030(17) 0.039(12)
C26 0.085(17) 0.28(4) 0.18(3) 0.17(3) 0.054(17) 0.12(2)
C27 0.081(14) 0.19(2) 0.107(16) 0.121(17) 0.058(13) 0.095(15)
C28 0.023(6) 0.015(5) 0.031(6) 0.003(4) 0.006(5) 0.002(4)
C29 0.033(6) 0.018(5) 0.036(6) 0.000(4) -0.009(5) 0.005(4)
C30 0.046(8) 0.040(7) 0.025(6) 0.010(5) 0.011(6) 0.008(6)
C31 0.036(7) 0.027(6) 0.034(7) -0.005(5) 0.011(6) 0.006(5)
C32 0.070(11) 0.037(8) 0.054(9) -0.003(6) 0.022(8) 0.001(7)
C33 0.101(15) 0.084(13) 0.034(8) -0.009(8) 0.018(9) -0.024(11)
C34 0.067(11) 0.075(11) 0.043(9) -0.033(8) 0.005(8) 0.029(9)
C35 0.080(12) 0.024(7) 0.074(11) -0.018(7) 0.002(9) 0.011(7)
C36 0.073(10) 0.033(7) 0.024(6) -0.007(5) -0.003(7) -0.002(7)
C37 0.023(6) 0.019(5) 0.024(6) 0.001(4) 0.003(5) 0.000(4)
C38 0.033(6) 0.019(5) 0.023(6) 0.003(4) 0.007(5) 0.011(5)
C39 0.056(9) 0.017(6) 0.065(9) 0.010(6) 0.023(7) 0.002(6)
C40 0.042(8) 0.033(7) 0.059(9) 0.021(6) 0.012(7) 0.017(6)
C41 0.058(10) 0.055(9) 0.051(9) 0.023(7) 0.007(8) 0.033(8)
C42 0.036(8) 0.053(8) 0.065(10) 0.015(7) 0.015(7) 0.009(6)
C43 0.031(7) 0.034(7) 0.049(8) 0.011(5) 0.010(6) 0.011(5)
C44 0.034(7) 0.020(6) 0.025(6) 0.003(4) 0.006(5) 0.002(5)
C45 0.039(7) 0.026(6) 0.033(6) 0.004(5) 0.012(6) 0.006(5)
C46 0.028(6) 0.026(6) 0.027(6) 0.005(5) 0.003(5) 0.006(5)
C47 0.074(11) 0.040(8) 0.045(8) 0.012(6) 0.029(8) 0.017(7)
C48 0.070(11) 0.050(9) 0.031(7) -0.009(6) 0.008(7) -0.001(8)
C49 0.069(11) 0.041(8) 0.061(10) -0.001(7) 0.022(8) 0.010(7)
C50 0.038(7) 0.038(7) 0.033(7) -0.004(5) 0.005(6) 0.001(6)
C51 0.038(7) 0.007(5) 0.039(7) 0.007(4) 0.011(6) -0.004(4)
C52 0.039(7) 0.014(5) 0.035(6) 0.000(4) 0.013(5) 0.000(5)
C53 0.037(7) 0.015(5) 0.047(7) 0.002(5) 0.021(6) 0.011(5)
C54 0.051(9) 0.042(8) 0.050(8) 0.006(6) 0.010(7) 0.018(7)
C55 0.045(9) 0.059(9) 0.041(8) 0.003(6) 0.003(7) 0.028(7)
C56 0.035(8) 0.053(8) 0.048(8) 0.003(6) 0.006(6) 0.008(6)
C57 0.036(7) 0.021(6) 0.053(8) -0.003(5) 0.007(6) -0.003(5)
C58 0.023(6) 0.024(6) 0.043(7) 0.010(5) 0.010(5) 0.012(5)
C59 0.041(7) 0.028(6) 0.025(6) -0.002(5) -0.006(5) 0.017(5)
C60 0.040(8) 0.032(6) 0.057(9) 0.001(6) 0.020(7) 0.016(6)
C61 0.053(9) 0.072(10) 0.018(6) 0.011(6) 0.004(6) 0.018(7)
C62 0.062(10) 0.063(10) 0.046(8) -0.011(7) 0.017(8) 0.015(8)
C63 0.077(11) 0.037(8) 0.035(7) -0.016(6) -0.004(7) -0.004(7)
C64 0.103(13) 0.025(6) 0.033(7) 0.001(5) 0.019(8) 0.005(7)
N10 0.055(10) 0.018(6) 0.20(2) 0.005(8) 0.071(12) -0.007(6)
O20 0.047(6) 0.051(6) 0.082(7) 0.014(5) 0.025(5) -0.005(5)
O21 0.065(9) 0.137(14) 0.116(12) 0.057(11) -0.016(8) -0.026(9)
O22 0.088(11) 0.113(12) 0.226(19) 0.106(13) 0.094(12) 0.034(9)
N11 1.7(2) 0.34(5) 0.076(19) -0.13(3) 0.36(6) -0.68(9)
O23 0.089(9) 0.063(7) 0.072(8) 0.011(6) 0.024(7) -0.025(6)
O24 0.23(2) 0.108(13) 0.136(16) 0.043(12) 0.082(15) 0.012(14)
O25 0.32(4) 0.45(5) 0.12(2) -0.09(3) 0.02(2) -0.24(4)
C68 0.108(15) 0.027(7) 0.068(11) 0.015(7) -0.013(10) -0.001(8)
O17 0.078(8) 0.033(5) 0.070(7) 0.019(5) 0.027(6) 0.025(5)
O18 0.060(6) 0.032(5) 0.062(6) 0.009(4) 0.013(5) -0.008(4)
O19 0.090(9) 0.082(8) 0.080(8) 0.007(7) 0.020(7) -0.002(7)
O30 0.117(12) 0.134(13) 0.076(9) -0.026(8) 0.065(8) -0.057(10)
O31 0.116(13) 0.110(11) 0.091(10) 0.001(9) 0.041(9) 0.030(10)
C70 0.108(19) 0.13(2) 0.052(12) 0.011(13) -0.030(13) -0.029(15)
C71 0.064(11) 0.088(13) 0.058(11) 0.017(9) 0.031(9) 0.004(9)
C72 0.093(14) 0.075(11) 0.044(9) 0.004(8) -0.024(9) 0.033(10)
C73 0.092(16) 0.16(2) 0.099(16) 0.057(15) 0.055(13) 0.067(15)
C74 0.16(2) 0.033(9) 0.119(19) -0.016(10) -0.088(18) 0.019(11)
C75 0.17(3) 0.096(18) 0.045(12) 0.030(11) -0.057(16) -0.068(18)
C76 0.075(15) 0.12(2) 0.076(15) 0.023(13) 0.010(13) -0.023(13)
O26 0.148(17) 0.33(3) 0.164(17) 0.192(19) 0.094(14) 0.170(19)
O80 0.089(10) 0.029(6) 0.194(16) -0.016(7) 0.066(10) -0.018(6)
C80 0.16(2) 0.031(9) 0.18(2) 0.026(12) 0.12(2) 0.028(11)
O81 0.22(2) 0.093(12) 0.164(18) 0.042(12) -0.009(15) -0.047(13)
C81 0.112(16) 0.133(17) 0.063(11) 0.060(12) 0.065(12) 0.090(14)

loop_
_atom_type_symbol
_atom_type_description
_atom_type_scat_dispersion_real
_atom_type_scat_dispersion_imag
_atom_type_scat_source
C C 0.0033 0.0016 'International Tables Vol C Tables 4.2.6.8 and 6.1.1.4'
H H 0.0000 0.0000 'International Tables Vol C Tables 4.2.6.8 and 6.1.1.4'
N N 0.0061 0.0033 'International Tables Vol C Tables 4.2.6.8 and 6.1.1.4'
O O 0.0106 0.0060 'International Tables Vol C Tables 4.2.6.8 and 6.1.1.4'
Cu Cu 0.3201 1.2651 'International Tables Vol C Tables 4.2.6.8 and 6.1.1.4'

loop_
_geom_angle_atom_site_label_1
_geom_angle_atom_site_label_2
_geom_angle_atom_site_label_3
_geom_angle
_geom_angle_site_symmetry_1
_geom_angle_site_symmetry_3
_geom_angle_publ_flag
O1 Cu1 N8 173.5(4) . . ?
O1 Cu1 O2 81.8(3) . . ?
N8 Cu1 O2 98.6(3) . . ?
O1 Cu1 N7 91.2(3) . . ?
N8 Cu1 N7 91.2(4) . . ?
O2 Cu1 N7 153.0(4) . . ?
O1 Cu1 O19 87.6(4) . . ?
N8 Cu1 O19 85.9(4) . . ?
O2 Cu1 O19 93.9(4) . . ?
N7 Cu1 O19 112.0(5) . . ?
O3 Cu2 N1 91.6(3) . . ?
O3 Cu2 O4 81.9(3) . . ?
N1 Cu2 O4 165.3(4) . . ?
O3 Cu2 N2 175.5(4) . . ?
N1 Cu2 N2 92.6(4) . . ?
O4 Cu2 N2 93.6(4) . . ?
O5 Cu3 N4 177.7(4) . . ?
O5 Cu3 N3 88.9(4) . . ?
N4 Cu3 N3 93.0(4) . . ?
O5 Cu3 O6 80.3(3) . . ?
N4 Cu3 O6 98.0(4) . . ?
N3 Cu3 O6 167.1(4) . . ?
O7 Cu4 O8 81.8(3) . . ?
O7 Cu4 N6 177.7(4) . . ?
O8 Cu4 N6 95.9(3) . . ?
O7 Cu4 N5 88.4(3) . . ?
O8 Cu4 N5 170.2(3) . . ?
N6 Cu4 N5 93.9(4) . . ?
O7 Cu5 O1 91.7(3) . . ?
O7 Cu5 O5 88.4(3) . . ?
O1 Cu5 O5 179.6(4) . . ?
O7 Cu5 O3 171.1(4) . . ?
O1 Cu5 O3 91.1(3) . . ?
O5 Cu5 O3 88.8(3) . . ?
O11 Cu6 O15 168.1(3) . . ?
O11 Cu6 O13 89.2(3) . . ?
O15 Cu6 O13 90.3(3) . . ?
O11 Cu6 O9 88.8(3) . . ?
O15 Cu6 O9 88.9(3) . . ?
O13 Cu6 O9 166.7(3) . . ?
O11 Cu6 O2 94.2(3) . . ?
O15 Cu6 O2 97.5(3) . . ?
O13 Cu6 O2 104.1(3) . . ?
O9 Cu6 O2 89.1(3) . . ?
O11 Cu6 Cu7 84.6(2) . . ?
O15 Cu6 Cu7 83.5(2) . . ?
O13 Cu6 Cu7 84.0(2) . . ?
O9 Cu6 Cu7 82.7(2) . . ?
O2 Cu6 Cu7 171.8(2) . . ?
O16 Cu7 O12 169.4(3) . . ?
O16 Cu7 O14 88.4(3) . . ?
O12 Cu7 O14 89.8(3) . . ?
O16 Cu7 O10 90.6(3) . . ?
O12 Cu7 O10 89.2(3) . . ?
O14 Cu7 O10 168.9(3) . . ?
O16 Cu7 O6 93.0(3) . 1_565 ?
O12 Cu7 O6 97.4(3) . 1_565 ?
O14 Cu7 O6 88.7(3) . 1_565 ?
O10 Cu7 O6 102.3(3) . 1_565 ?
O16 Cu7 Cu6 85.2(2) . . ?
O12 Cu7 Cu6 84.3(2) . . ?
O14 Cu7 Cu6 83.7(2) . . ?
O10 Cu7 Cu6 85.2(2) . . ?
O6 Cu7 Cu6 172.2(2) 1_565 . ?
C1 N1 O1 110.6(9) . . ?
C1 N1 Cu2 131.1(8) . . ?
O1 N1 Cu2 117.4(6) . . ?
C3 N2 Cu2 117.4(8) . . ?
C10 N3 O3 111.1(9) . . ?
C10 N3 Cu3 130.4(8) . . ?
O3 N3 Cu3 117.9(7) . . ?
C12 N4 Cu3 116.6(7) . . ?
C19 N5 O5 112.4(9) . . ?
C19 N5 Cu4 129.7(8) . . ?
O5 N5 Cu4 116.2(6) . . ?
C21 N6 Cu4 112.7(7) . . ?
C28 N7 O7 110.9(9) . . ?
C28 N7 Cu1 133.9(7) . . ?
O7 N7 Cu1 115.0(7) . . ?
C30 N8 Cu1 115.0(7) . . ?
N1 O1 Cu5 118.0(6) . . ?
N1 O1 Cu1 114.6(5) . . ?
Cu5 O1 Cu1 118.7(4) . . ?
C1 O2 Cu1 110.2(6) . . ?
C1 O2 Cu6 121.2(6) . . ?
Cu1 O2 Cu6 122.1(4) . . ?
N3 O3 Cu5 117.1(6) . . ?
N3 O3 Cu2 110.6(6) . . ?
Cu5 O3 Cu2 115.0(4) . . ?
C10 O4 Cu2 110.0(8) . . ?
N5 O5 Cu3 113.1(6) . . ?
N5 O5 Cu5 122.7(6) . . ?
Cu3 O5 Cu5 121.0(4) . . ?
C19 O6 Cu3 107.7(6) . . ?
C19 O6 Cu7 116.5(6) . 1_545 ?
Cu3 O6 Cu7 109.6(3) . 1_545 ?
N7 O7 Cu5 121.7(6) . . ?
N7 O7 Cu4 112.3(6) . . ?
Cu5 O7 Cu4 123.2(4) . . ?
C28 O8 Cu4 110.4(7) . . ?
C37 O9 Cu6 124.8(7) . . ?
C37 O10 Cu7 121.6(7) . . ?
C44 O11 Cu6 122.4(7) . . ?
C44 O12 Cu7 122.6(7) . . ?
C51 O13 Cu6 123.0(8) . . ?
C51 O14 Cu7 124.0(7) . . ?
C58 O15 Cu6 124.2(7) . . ?
C58 O16 Cu7 121.4(7) . . ?
N1 C1 O2 122.8(10) . . ?
N1 C1 C2 117.0(10) . . ?
O2 C1 C2 120.2(9) . . ?
C1 C2 C3 118.4(9) . . ?
N2 C3 C2 110.9(9) . . ?
N2 C3 C4 112.8(9) . . ?
C2 C3 C4 111.6(8) . . ?
C5 C4 C9 115.6(12) . . ?
C5 C4 C3 123.2(11) . . ?
C9 C4 C3 121.2(11) . . ?
C6 C5 C4 121.8(13) . . ?
C5 C6 C7 121.2(13) . . ?
C6 C7 C8 118.8(14) . . ?
C9 C8 C7 120.4(15) . . ?
C8 C9 C4 122.0(14) . . ?
N3 C10 O4 122.9(11) . . ?
N3 C10 C11 119.9(11) . . ?
O4 C10 C11 117.1(12) . . ?
C10 C11 C12 115.9(10) . . ?
N4 C12 C11 109.6(10) . . ?
N4 C12 C13 111.4(8) . . ?
C11 C12 C13 111.9(9) . . ?
C14 C13 C18 119.2(11) . . ?
C14 C13 C12 117.4(10) . . ?
C18 C13 C12 123.4(11) . . ?
C13 C14 C15 117.6(11) . . ?
C16 C15 C14 122.5(13) . . ?
C15 C16 C17 115.7(12) . . ?
C18 C17 C16 122.4(13) . . ?
C17 C18 C13 122.3(13) . . ?
N5 C19 O6 124.3(10) . . ?
N5 C19 C20 120.8(10) . . ?
O6 C19 C20 114.9(9) . . ?
C19 C20 C21 112.6(9) . . ?
N6 C21 C22 112.0(9) . . ?
N6 C21 C20 110.1(9) . . ?
C22 C21 C20 110.3(10) . . ?
C27 C22 C23 120.4(14) . . ?
C27 C22 C21 118.0(13) . . ?
C23 C22 C21 121.6(13) . . ?
C22 C23 C24 118.7(14) . . ?
C25 C24 C23 124.5(16) . . ?
C24 C25 C26 114.2(18) . . ?
C27 C26 C25 113(2) . . ?
C22 C27 C26 124.7(19) . . ?
N7 C28 O8 123.2(10) . . ?
N7 C28 C29 117.4(9) . . ?
O8 C28 C29 119.4(9) . . ?
C30 C29 C28 118.7(10) . . ?
C31 C30 C29 111.2(11) . . ?
C31 C30 N8 114.1(10) . . ?
C29 C30 N8 109.4(9) . . ?
C32 C31 C36 117.7(12) . . ?
C32 C31 C30 119.3(12) . . ?
C36 C31 C30 122.9(11) . . ?
C31 C32 C33 122.5(14) . . ?
C34 C33 C32 118.8(14) . . ?
C35 C34 C33 121.9(14) . . ?
C34 C35 C36 120.6(15) . . ?
C35 C36 C31 118.5(12) . . ?
O9 C37 O10 124.6(10) . . ?
O9 C37 C38 118.3(9) . . ?
O10 C37 C38 117.1(10) . . ?
C43 C38 C39 120.3(11) . . ?
C43 C38 C37 121.4(10) . . ?
C39 C38 C37 118.2(11) . . ?
C40 C39 C38 121.1(13) . . ?
C41 C40 C39 118.6(12) . . ?
C40 C41 C42 122.4(13) . . ?
C43 C42 C41 116.7(13) . . ?
C38 C43 C42 120.8(12) . . ?
O12 C44 O11 125.0(10) . . ?
O12 C44 C45 118.0(9) . . ?
O11 C44 C45 117.0(9) . . ?
C50 C45 C46 121.1(11) . . ?
C50 C45 C44 118.1(10) . . ?
C46 C45 C44 120.7(10) . . ?
C47 C46 C45 121.7(12) . . ?
C46 C47 C48 119.3(13) . . ?
C49 C48 C47 118.3(12) . . ?
C50 C49 C48 121.2(14) . . ?
C49 C50 C45 118.4(13) . . ?
O14 C51 O13 124.4(11) . . ?
O14 C51 C52 118.0(9) . . ?
O13 C51 C52 117.6(10) . . ?
C57 C52 C53 117.5(11) . . ?
C57 C52 C51 122.7(10) . . ?
C53 C52 C51 119.7(10) . . ?
C54 C53 C52 121.5(12) . . ?
C53 C54 C55 121.5(13) . . ?
C54 C55 C56 116.5(12) . . ?
C57 C56 C55 120.6(13) . . ?
C56 C57 C52 122.2(11) . . ?
O15 C58 O16 124.2(11) . . ?
O15 C58 C59 118.8(10) . . ?
O16 C58 C59 117.0(10) . . ?
C64 C59 C60 119.0(11) . . ?
C64 C59 C58 120.3(11) . . ?
C60 C59 C58 120.6(11) . . ?
C61 C60 C59 119.7(12) . . ?
C60 C61 C62 120.2(13) . . ?
C63 C62 C61 117.0(12) . . ?
C62 C63 C64 122.9(13) . . ?
C63 C64 C59 121.1(13) . . ?
O21 N10 O22 120.7(17) . . ?
O21 N10 O20 121.6(14) . . ?
O22 N10 O20 117.7(19) . . ?
O23 N11 O24 118(3) . . ?
O31 C70 O30 125(3) . . ?
O31 C70 C71 112(2) . . ?
O30 C70 C71 123(2) . . ?
C76 C71 C72 120(2) . . ?
C76 C71 C70 115.4(19) . . ?
C72 C71 C70 124.3(18) . . ?
C71 C72 C73 130.5(18) . . ?
C72 C73 C74 112(2) . . ?
C73 C74 C75 110(2) . . ?
C76 C75 C74 130(2) . . ?
C75 C76 C71 117(2) . . ?

loop_
_geom_bond_atom_site_label_1
_geom_bond_atom_site_label_2
_geom_bond_distance
_geom_bond_site_symmetry_2
_geom_bond_publ_flag
Cu1 O1 1.933(8) . ?
Cu1 N8 1.975(9) . ?
Cu1 O2 1.978(7) . ?
Cu1 N7 1.978(10) . ?
Cu1 O19 2.349(13) . ?
Cu2 O3 1.937(7) . ?
Cu2 N1 1.935(9) . ?
Cu2 O4 1.958(8) . ?
Cu2 N2 1.978(10) . ?
Cu3 O5 1.886(7) . ?
Cu3 N4 1.948(9) . ?
Cu3 N3 1.960(10) . ?
Cu3 O6 2.014(7) . ?
Cu4 O7 1.907(8) . ?
Cu4 O8 1.946(7) . ?
Cu4 N6 1.986(10) . ?
Cu4 N5 1.999(9) . ?
Cu5 O7 1.887(9) . ?
Cu5 O1 1.904(7) . ?
Cu5 O5 1.913(7) . ?
Cu5 O3 1.915(8) . ?
Cu6 O11 1.956(8) . ?
Cu6 O15 1.965(7) . ?
Cu6 O13 1.970(8) . ?
Cu6 O9 1.991(8) . ?
Cu6 O2 2.208(7) . ?
Cu6 Cu7 2.6089(18) . ?
Cu7 O16 1.948(7) . ?
Cu7 O12 1.970(8) . ?
Cu7 O14 1.969(8) . ?
Cu7 O10 1.985(8) . ?
Cu7 O6 2.208(7) 1_565 ?
N1 C1 1.347(13) . ?
N1 O1 1.405(11) . ?
N2 C3 1.445(13) . ?
N3 C10 1.302(16) . ?
N3 O3 1.455(12) . ?
N4 C12 1.492(15) . ?
N5 C19 1.237(13) . ?
N5 O5 1.412(12) . ?
N6 C21 1.500(14) . ?
N7 C28 1.290(14) . ?
N7 O7 1.437(11) . ?
N8 C30 1.509(14) . ?
O2 C1 1.316(14) . ?
O4 C10 1.313(14) . ?
O6 C19 1.296(12) . ?
O6 Cu7 2.208(7) 1_545 ?
O8 C28 1.292(13) . ?
O9 C37 1.233(13) . ?
O10 C37 1.260(12) . ?
O11 C44 1.280(13) . ?
O12 C44 1.248(13) . ?
O13 C51 1.251(12) . ?
O14 C51 1.233(13) . ?
O15 C58 1.235(13) . ?
O16 C58 1.302(13) . ?
C1 C2 1.496(15) . ?
C2 C3 1.502(14) . ?
C3 C4 1.522(15) . ?
C4 C5 1.399(18) . ?
C4 C9 1.408(18) . ?
C5 C6 1.353(18) . ?
C6 C7 1.370(19) . ?
C7 C8 1.37(2) . ?
C8 C9 1.36(2) . ?
C10 C11 1.463(16) . ?
C11 C12 1.542(15) . ?
C12 C13 1.564(15) . ?
C13 C14 1.381(17) . ?
C13 C18 1.427(18) . ?
C14 C15 1.464(17) . ?
C15 C16 1.34(2) . ?
C16 C17 1.49(2) . ?
C17 C18 1.260(18) . ?
C19 C20 1.519(15) . ?
C20 C21 1.566(16) . ?
C21 C22 1.549(17) . ?
C22 C27 1.32(2) . ?
C22 C23 1.36(2) . ?
C23 C24 1.422(19) . ?
C24 C25 1.28(3) . ?
C25 C26 1.60(4) . ?
C26 C27 1.38(2) . ?
C28 C29 1.533(15) . ?
C29 C30 1.510(17) . ?
C30 C31 1.465(17) . ?
C31 C32 1.366(19) . ?
C31 C36 1.427(18) . ?
C32 C33 1.40(2) . ?
C33 C34 1.36(2) . ?
C34 C35 1.34(2) . ?
C35 C36 1.429(18) . ?
C37 C38 1.503(15) . ?
C38 C43 1.353(17) . ?
C38 C39 1.401(15) . ?
C39 C40 1.374(19) . ?
C40 C41 1.36(2) . ?
C41 C42 1.42(2) . ?
C42 C43 1.415(17) . ?
C44 C45 1.521(15) . ?
C45 C50 1.382(17) . ?
C45 C46 1.396(16) . ?
C46 C47 1.350(17) . ?
C47 C48 1.41(2) . ?
C48 C49 1.44(2) . ?
C49 C50 1.369(19) . ?
C51 C52 1.510(16) . ?
C52 C57 1.409(16) . ?
C52 C53 1.408(14) . ?
C53 C54 1.350(18) . ?
C54 C55 1.42(2) . ?
C55 C56 1.44(2) . ?
C56 C57 1.344(18) . ?
C58 C59 1.474(16) . ?
C59 C64 1.389(18) . ?
C59 C60 1.456(18) . ?
C60 C61 1.382(17) . ?
C61 C62 1.50(2) . ?
C62 C63 1.37(2) . ?
C63 C64 1.398(18) . ?
N10 O21 1.290(19) . ?
N10 O22 1.259(18) . ?
N10 O20 1.231(16) . ?
N11 O23 1.20(2) . ?
N11 O24 1.30(2) . ?
C68 O17 1.457(15) . ?
O30 C70 1.20(3) . ?
O31 C70 1.18(2) . ?
C70 C71 1.55(3) . ?
C71 C76 1.28(3) . ?
C71 C72 1.31(2) . ?
C72 C73 1.32(2) . ?
C73 C74 1.49(3) . ?
C74 C75 1.49(4) . ?
C75 C76 1.21(4) . ?
O80 C80 1.51(3) . ?
O81 C81 1.79(3) . ?

loop_
_geom_torsion_atom_site_label_1
_geom_torsion_atom_site_label_2
_geom_torsion_atom_site_label_3
_geom_torsion_atom_site_label_4
_geom_torsion
_geom_torsion_site_symmetry_1
_geom_torsion_site_symmetry_2
_geom_torsion_site_symmetry_3
_geom_torsion_site_symmetry_4
_geom_torsion_publ_flag
O11 Cu6 Cu7 O16 -172.2(4) . . . . ?
O15 Cu6 Cu7 O16 8.6(3) . . . . ?
O13 Cu6 Cu7 O16 -82.4(3) . . . . ?
O9 Cu6 Cu7 O16 98.4(3) . . . . ?
O2 Cu6 Cu7 O16 106.1(14) . . . . ?
O11 Cu6 Cu7 O12 7.1(3) . . . . ?
O15 Cu6 Cu7 O12 -172.1(3) . . . . ?
O13 Cu6 Cu7 O12 96.9(3) . . . . ?
O9 Cu6 Cu7 O12 -82.3(3) . . . . ?
O2 Cu6 Cu7 O12 -74.6(14) . . . . ?
O11 Cu6 Cu7 O14 -83.3(3) . . . . ?
O15 Cu6 Cu7 O14 97.5(3) . . . . ?
O13 Cu6 Cu7 O14 6.5(3) . . . . ?
O9 Cu6 Cu7 O14 -172.7(4) . . . . ?
O2 Cu6 Cu7 O14 -165.0(14) . . . . ?
O11 Cu6 Cu7 O10 96.8(3) . . . . ?
O15 Cu6 Cu7 O10 -82.4(3) . . . . ?
O13 Cu6 Cu7 O10 -173.4(4) . . . . ?
O9 Cu6 Cu7 O10 7.4(3) . . . . ?
O2 Cu6 Cu7 O10 15.2(14) . . . . ?
O11 Cu6 Cu7 O6 -95.7(16) . . . 1_565 ?
O15 Cu6 Cu7 O6 85.1(16) . . . 1_565 ?
O13 Cu6 Cu7 O6 -6.0(16) . . . 1_565 ?
O9 Cu6 Cu7 O6 174.8(16) . . . 1_565 ?
O2 Cu6 Cu7 O6 -177(2) . . . 1_565 ?
O3 Cu2 N1 C1 165.0(10) . . . . ?
O4 Cu2 N1 C1 101.4(16) . . . . ?
N2 Cu2 N1 C1 -13.3(10) . . . . ?
O3 Cu2 N1 O1 -3.3(7) . . . . ?
O4 Cu2 N1 O1 -66.9(17) . . . . ?
N2 Cu2 N1 O1 178.4(7) . . . . ?
O3 Cu2 N2 C3 178(5) . . . . ?
N1 Cu2 N2 C3 -24.6(9) . . . . ?
O4 Cu2 N2 C3 168.7(8) . . . . ?
O5 Cu3 N3 C10 165.5(11) . . . . ?
N4 Cu3 N3 C10 -13.1(11) . . . . ?
O6 Cu3 N3 C10 -161.4(13) . . . . ?
O5 Cu3 N3 O3 -4.6(7) . . . . ?
N4 Cu3 N3 O3 176.8(7) . . . . ?
O6 Cu3 N3 O3 29(2) . . . . ?
O5 Cu3 N4 C12 -169(9) . . . . ?
N3 Cu3 N4 C12 -24.1(8) . . . . ?
O6 Cu3 N4 C12 149.1(8) . . . . ?
O7 Cu4 N5 C19 161.5(10) . . . . ?
O8 Cu4 N5 C19 161.0(19) . . . . ?
N6 Cu4 N5 C19 -18.1(11) . . . . ?
O7 Cu4 N5 O5 -2.3(7) . . . . ?
O8 Cu4 N5 O5 -3(3) . . . . ?
N6 Cu4 N5 O5 178.1(8) . . . . ?
O7 Cu4 N6 C21 168(11) . . . . ?
O8 Cu4 N6 C21 157.2(8) . . . . ?
N5 Cu4 N6 C21 -22.9(9) . . . . ?
O1 Cu1 N7 C28 -174.3(12) . . . . ?
N8 Cu1 N7 C28 -0.3(12) . . . . ?
O2 Cu1 N7 C28 111.5(12) . . . . ?
O19 Cu1 N7 C28 -86.4(12) . . . . ?
O1 Cu1 N7 O7 11.8(7) . . . . ?
N8 Cu1 N7 O7 -174.2(7) . . . . ?
O2 Cu1 N7 O7 -62.5(11) . . . . ?
O19 Cu1 N7 O7 99.7(8) . . . . ?
O1 Cu1 N8 C30 76(3) . . . . ?
O2 Cu1 N8 C30 169.5(8) . . . . ?
N7 Cu1 N8 C30 -35.8(8) . . . . ?
O19 Cu1 N8 C30 76.2(8) . . . . ?
C1 N1 O1 Cu5 -149.6(7) . . . . ?
Cu2 N1 O1 Cu5 21.0(9) . . . . ?
C1 N1 O1 Cu1 -2.4(10) . . . . ?
Cu2 N1 O1 Cu1 168.2(4) . . . . ?
O7 Cu5 O1 N1 145.3(7) . . . . ?
O5 Cu5 O1 N1 49(61) . . . . ?
O3 Cu5 O1 N1 -26.3(7) . . . . ?
O7 Cu5 O1 Cu1 -0.5(5) . . . . ?
O5 Cu5 O1 Cu1 -97(60) . . . . ?
O3 Cu5 O1 Cu1 -172.1(5) . . . . ?
N8 Cu1 O1 N1 96(3) . . . . ?
O2 Cu1 O1 N1 1.4(6) . . . . ?
N7 Cu1 O1 N1 -152.4(7) . . . . ?
O19 Cu1 O1 N1 95.6(7) . . . . ?
N8 Cu1 O1 Cu5 -117(3) . . . . ?
O2 Cu1 O1 Cu5 148.3(5) . . . . ?
N7 Cu1 O1 Cu5 -5.4(5) . . . . ?
O19 Cu1 O1 Cu5 -117.4(5) . . . . ?
O1 Cu1 O2 C1 0.0(7) . . . . ?
N8 Cu1 O2 C1 -173.5(7) . . . . ?
N7 Cu1 O2 C1 76.4(10) . . . . ?
O19 Cu1 O2 C1 -87.0(7) . . . . ?
O1 Cu1 O2 Cu6 -151.8(5) . . . . ?
N8 Cu1 O2 Cu6 34.7(5) . . . . ?
N7 Cu1 O2 Cu6 -75.3(8) . . . . ?
O19 Cu1 O2 Cu6 121.2(5) . . . . ?
O11 Cu6 O2 C1 145.1(8) . . . . ?
O15 Cu6 O2 C1 -37.4(8) . . . . ?
O13 Cu6 O2 C1 54.9(8) . . . . ?
O9 Cu6 O2 C1 -126.2(8) . . . . ?
Cu7 Cu6 O2 C1 -133.9(13) . . . . ?
O11 Cu6 O2 Cu1 -66.1(5) . . . . ?
O15 Cu6 O2 Cu1 111.4(4) . . . . ?
O13 Cu6 O2 Cu1 -156.4(4) . . . . ?
O9 Cu6 O2 Cu1 22.6(4) . . . . ?
Cu7 Cu6 O2 Cu1 14.9(17) . . . . ?
C10 N3 O3 Cu5 -150.7(8) . . . . ?
Cu3 N3 O3 Cu5 21.2(9) . . . . ?
C10 N3 O3 Cu2 -16.4(11) . . . . ?
Cu3 N3 O3 Cu2 155.5(4) . . . . ?
O7 Cu5 O3 N3 47(2) . . . . ?
O1 Cu5 O3 N3 155.1(7) . . . . ?
O5 Cu5 O3 N3 -24.5(7) . . . . ?
O7 Cu5 O3 Cu2 -86(2) . . . . ?
O1 Cu5 O3 Cu2 22.7(4) . . . . ?
O5 Cu5 O3 Cu2 -156.9(4) . . . . ?
N1 Cu2 O3 N3 -150.1(7) . . . . ?
O4 Cu2 O3 N3 16.6(6) . . . . ?
N2 Cu2 O3 N3 8(6) . . . . ?
N1 Cu2 O3 Cu5 -14.7(5) . . . . ?
O4 Cu2 O3 Cu5 152.0(5) . . . . ?
N2 Cu2 O3 Cu5 143(5) . . . . ?
O3 Cu2 O4 C10 -14.3(8) . . . . ?
N1 Cu2 O4 C10 50.4(18) . . . . ?
N2 Cu2 O4 C10 165.0(8) . . . . ?
C19 N5 O5 Cu3 -11.6(11) . . . . ?
Cu4 N5 O5 Cu3 155.0(4) . . . . ?
C19 N5 O5 Cu5 -171.5(7) . . . . ?
Cu4 N5 O5 Cu5 -4.9(11) . . . . ?
N4 Cu3 O5 N5 -30(10) . . . . ?
N3 Cu3 O5 N5 -174.2(7) . . . . ?
O6 Cu3 O5 N5 12.9(7) . . . . ?
N4 Cu3 O5 Cu5 131(9) . . . . ?
N3 Cu3 O5 Cu5 -13.8(5) . . . . ?
O6 Cu3 O5 Cu5 173.3(5) . . . . ?
O7 Cu5 O5 N5 9.1(8) . . . . ?
O1 Cu5 O5 N5 106(60) . . . . ?
O3 Cu5 O5 N5 -179.3(8) . . . . ?
O7 Cu5 O5 Cu3 -149.3(5) . . . . ?
O1 Cu5 O5 Cu3 -53(60) . . . . ?
O3 Cu5 O5 Cu3 22.3(5) . . . . ?
O5 Cu3 O6 C19 -12.3(7) . . . . ?
N4 Cu3 O6 C19 166.2(7) . . . . ?
N3 Cu3 O6 C19 -45.9(19) . . . . ?
O5 Cu3 O6 Cu7 115.4(4) . . . 1_545 ?
N4 Cu3 O6 Cu7 -66.2(4) . . . 1_545 ?
N3 Cu3 O6 Cu7 81.8(17) . . . 1_545 ?
C28 N7 O7 Cu5 169.0(8) . . . . ?
Cu1 N7 O7 Cu5 -15.7(10) . . . . ?
C28 N7 O7 Cu4 7.6(11) . . . . ?
Cu1 N7 O7 Cu4 -177.1(5) . . . . ?
O1 Cu5 O7 N7 10.0(8) . . . . ?
O5 Cu5 O7 N7 -170.4(8) . . . . ?
O3 Cu5 O7 N7 118(2) . . . . ?
O1 Cu5 O7 Cu4 169.3(5) . . . . ?
O5 Cu5 O7 Cu4 -11.1(6) . . . . ?
O3 Cu5 O7 Cu4 -82(2) . . . . ?
O8 Cu4 O7 N7 -9.8(7) . . . . ?
N6 Cu4 O7 N7 -21(11) . . . . ?
N5 Cu4 O7 N7 170.3(7) . . . . ?
O8 Cu4 O7 Cu5 -170.8(6) . . . . ?
N6 Cu4 O7 Cu5 178(100) . . . . ?
N5 Cu4 O7 Cu5 9.3(6) . . . . ?
O7 Cu4 O8 C28 10.4(7) . . . . ?
N6 Cu4 O8 C28 -170.1(7) . . . . ?
N5 Cu4 O8 C28 11(3) . . . . ?
O11 Cu6 O9 C37 -93.9(9) . . . . ?
O15 Cu6 O9 C37 74.4(9) . . . . ?
O13 Cu6 O9 C37 -13(2) . . . . ?
O2 Cu6 O9 C37 171.9(9) . . . . ?
Cu7 Cu6 O9 C37 -9.2(8) . . . . ?
O16 Cu7 O10 C37 -94.0(8) . . . . ?
O12 Cu7 O10 C37 75.4(8) . . . . ?
O14 Cu7 O10 C37 -9(2) . . . . ?
O6 Cu7 O10 C37 172.8(8) 1_565 . . . ?
Cu6 Cu7 O10 C37 -8.9(8) . . . . ?
O15 Cu6 O11 C44 -3(2) . . . . ?
O13 Cu6 O11 C44 -90.9(9) . . . . ?
O9 Cu6 O11 C44 76.0(9) . . . . ?
O2 Cu6 O11 C44 165.0(8) . . . . ?
Cu7 Cu6 O11 C44 -6.9(8) . . . . ?
O16 Cu7 O12 C44 -6(2) . . . . ?
O14 Cu7 O12 C44 73.5(9) . . . . ?
O10 Cu7 O12 C44 -95.5(9) . . . . ?
O6 Cu7 O12 C44 162.2(9) 1_565 . . . ?
Cu6 Cu7 O12 C44 -10.2(8) . . . . ?
O11 Cu6 O13 C51 76.0(9) . . . . ?
O15 Cu6 O13 C51 -92.1(9) . . . . ?
O9 Cu6 O13 C51 -5(2) . . . . ?
O2 Cu6 O13 C51 170.1(9) . . . . ?
Cu7 Cu6 O13 C51 -8.7(9) . . . . ?
O16 Cu7 O14 C51 78.0(9) . . . . ?
O12 Cu7 O14 C51 -91.6(9) . . . . ?
O10 Cu7 O14 C51 -7(2) . . . . ?
O6 Cu7 O14 C51 171.1(9) 1_565 . . . ?
Cu6 Cu7 O14 C51 -7.3(9) . . . . ?
O11 Cu6 O15 C58 -13(2) . . . . ?
O13 Cu6 O15 C58 74.6(9) . . . . ?
O9 Cu6 O15 C58 -92.1(9) . . . . ?
O2 Cu6 O15 C58 178.9(9) . . . . ?
Cu7 Cu6 O15 C58 -9.3(9) . . . . ?
O12 Cu7 O16 C58 -15(2) . . . . ?
O14 Cu7 O16 C58 -95.0(8) . . . . ?
O10 Cu7 O16 C58 73.9(8) . . . . ?
O6 Cu7 O16 C58 176.3(8) 1_565 . . . ?
Cu6 Cu7 O16 C58 -11.2(8) . . . . ?
O1 N1 C1 O2 2.6(14) . . . . ?
Cu2 N1 C1 O2 -166.3(8) . . . . ?
O1 N1 C1 C2 -177.9(9) . . . . ?
Cu2 N1 C1 C2 13.2(15) . . . . ?
Cu1 O2 C1 N1 -1.5(13) . . . . ?
Cu6 O2 C1 N1 150.6(8) . . . . ?
Cu1 O2 C1 C2 179.1(8) . . . . ?
Cu6 O2 C1 C2 -28.8(13) . . . . ?
N1 C1 C2 C3 26.2(15) . . . . ?
O2 C1 C2 C3 -154.3(10) . . . . ?
Cu2 N2 C3 C2 60.9(11) . . . . ?
Cu2 N2 C3 C4 -173.2(7) . . . . ?
C1 C2 C3 N2 -64.8(14) . . . . ?
C1 C2 C3 C4 168.6(10) . . . . ?
N2 C3 C4 C5 -62.9(14) . . . . ?
C2 C3 C4 C5 62.6(14) . . . . ?
N2 C3 C4 C9 119.6(13) . . . . ?
C2 C3 C4 C9 -114.9(13) . . . . ?
C9 C4 C5 C6 -0.5(19) . . . . ?
C3 C4 C5 C6 -178.2(11) . . . . ?
C4 C5 C6 C7 4(2) . . . . ?
C5 C6 C7 C8 -6(2) . . . . ?
C6 C7 C8 C9 4(3) . . . . ?
C7 C8 C9 C4 0(3) . . . . ?
C5 C4 C9 C8 -1(2) . . . . ?
C3 C4 C9 C8 176.5(15) . . . . ?
O3 N3 C10 O4 4.7(16) . . . . ?
Cu3 N3 C10 O4 -165.9(9) . . . . ?
O3 N3 C10 C11 -178.3(10) . . . . ?
Cu3 N3 C10 C11 11.1(17) . . . . ?
Cu2 O4 C10 N3 9.3(15) . . . . ?
Cu2 O4 C10 C11 -167.8(9) . . . . ?
N3 C10 C11 C12 29.4(18) . . . . ?
O4 C10 C11 C12 -153.4(11) . . . . ?
Cu3 N4 C12 C11 61.2(11) . . . . ?
Cu3 N4 C12 C13 -174.4(7) . . . . ?
C10 C11 C12 N4 -66.8(14) . . . . ?
C10 C11 C12 C13 169.1(11) . . . . ?
N4 C12 C13 C14 100.2(13) . . . . ?
C11 C12 C13 C14 -136.7(12) . . . . ?
N4 C12 C13 C18 -78.4(14) . . . . ?
C11 C12 C13 C18 44.8(16) . . . . ?
C18 C13 C14 C15 -1.6(18) . . . . ?
C12 C13 C14 C15 179.8(10) . . . . ?
C13 C14 C15 C16 -3.2(19) . . . . ?
C14 C15 C16 C17 3(2) . . . . ?
C15 C16 C17 C18 2(2) . . . . ?
C16 C17 C18 C13 -7(2) . . . . ?
C14 C13 C18 C17 7(2) . . . . ?
C12 C13 C18 C17 -174.8(12) . . . . ?
O5 N5 C19 O6 0.2(15) . . . . ?
Cu4 N5 C19 O6 -164.1(8) . . . . ?
O5 N5 C19 C20 180.0(9) . . . . ?
Cu4 N5 C19 C20 15.7(16) . . . . ?
Cu3 O6 C19 N5 10.2(13) . . . . ?
Cu7 O6 C19 N5 -113.3(10) 1_545 . . . ?
Cu3 O6 C19 C20 -169.6(7) . . . . ?
Cu7 O6 C19 C20 66.9(10) 1_545 . . . ?
N5 C19 C20 C21 28.4(14) . . . . ?
O6 C19 C20 C21 -151.7(9) . . . . ?
Cu4 N6 C21 C22 -172.5(9) . . . . ?
Cu4 N6 C21 C20 64.3(11) . . . . ?
C19 C20 C21 N6 -71.6(12) . . . . ?
C19 C20 C21 C22 164.3(9) . . . . ?
N6 C21 C22 C27 101.8(19) . . . . ?
C20 C21 C22 C27 -135.2(18) . . . . ?
N6 C21 C22 C23 -79.0(16) . . . . ?
C20 C21 C22 C23 43.9(16) . . . . ?
C27 C22 C23 C24 2(3) . . . . ?
C21 C22 C23 C24 -176.8(12) . . . . ?
C22 C23 C24 C25 8(3) . . . . ?
C23 C24 C25 C26 -21(4) . . . . ?
C24 C25 C26 C27 24(4) . . . . ?
C23 C22 C27 C26 4(4) . . . . ?
C21 C22 C27 C26 -177(3) . . . . ?
C25 C26 C27 C22 -16(5) . . . . ?
O7 N7 C28 O8 1.5(15) . . . . ?
Cu1 N7 C28 O8 -172.6(8) . . . . ?
O7 N7 C28 C29 -179.8(9) . . . . ?
Cu1 N7 C28 C29 6.1(17) . . . . ?
Cu4 O8 C28 N7 -9.6(13) . . . . ?
Cu4 O8 C28 C29 171.7(8) . . . . ?
N7 C28 C29 C30 24.2(15) . . . . ?
O8 C28 C29 C30 -157.1(10) . . . . ?
C28 C29 C30 C31 171.1(10) . . . . ?
C28 C29 C30 N8 -61.9(13) . . . . ?
Cu1 N8 C30 C31 -167.4(8) . . . . ?
Cu1 N8 C30 C29 67.4(11) . . . . ?
C29 C30 C31 C32 -98.3(14) . . . . ?
N8 C30 C31 C32 137.4(13) . . . . ?
C29 C30 C31 C36 79.4(15) . . . . ?
N8 C30 C31 C36 -44.8(17) . . . . ?
C36 C31 C32 C33 0(2) . . . . ?
C30 C31 C32 C33 177.6(15) . . . . ?
C31 C32 C33 C34 3(3) . . . . ?
C32 C33 C34 C35 -3(3) . . . . ?
C33 C34 C35 C36 0(3) . . . . ?
C34 C35 C36 C31 3(2) . . . . ?
C32 C31 C36 C35 -3(2) . . . . ?
C30 C31 C36 C35 179.5(13) . . . . ?
Cu6 O9 C37 O10 5.4(16) . . . . ?
Cu6 O9 C37 C38 -172.7(7) . . . . ?
Cu7 O10 C37 O9 5.0(15) . . . . ?
Cu7 O10 C37 C38 -176.9(7) . . . . ?
O9 C37 C38 C43 -163.9(11) . . . . ?
O10 C37 C38 C43 17.9(16) . . . . ?
O9 C37 C38 C39 13.2(16) . . . . ?
O10 C37 C38 C39 -164.9(11) . . . . ?
C43 C38 C39 C40 -2.4(19) . . . . ?
C37 C38 C39 C40 -179.6(11) . . . . ?
C38 C39 C40 C41 1(2) . . . . ?
C39 C40 C41 C42 2(2) . . . . ?
C40 C41 C42 C43 -2(2) . . . . ?
C39 C38 C43 C42 1.6(19) . . . . ?
C37 C38 C43 C42 178.7(11) . . . . ?
C41 C42 C43 C38 1(2) . . . . ?
Cu7 O12 C44 O11 8.5(16) . . . . ?
Cu7 O12 C44 C45 -171.2(7) . . . . ?
Cu6 O11 C44 O12 1.3(16) . . . . ?
Cu6 O11 C44 C45 -179.0(7) . . . . ?
O12 C44 C45 C50 5.7(16) . . . . ?
O11 C44 C45 C50 -174.0(11) . . . . ?
O12 C44 C45 C46 -176.6(11) . . . . ?
O11 C44 C45 C46 3.7(16) . . . . ?
C50 C45 C46 C47 -4.0(19) . . . . ?
C44 C45 C46 C47 178.5(11) . . . . ?
C45 C46 C47 C48 2(2) . . . . ?
C46 C47 C48 C49 1(2) . . . . ?
C47 C48 C49 C50 -3(2) . . . . ?
C48 C49 C50 C45 1(2) . . . . ?
C46 C45 C50 C49 1.9(19) . . . . ?
C44 C45 C50 C49 179.6(12) . . . . ?
Cu7 O14 C51 O13 3.0(17) . . . . ?
Cu7 O14 C51 C52 -175.4(7) . . . . ?
Cu6 O13 C51 O14 6.2(17) . . . . ?
Cu6 O13 C51 C52 -175.4(7) . . . . ?
O14 C51 C52 C57 160.7(11) . . . . ?
O13 C51 C52 C57 -17.8(17) . . . . ?
O14 C51 C52 C53 -15.2(16) . . . . ?
O13 C51 C52 C53 166.3(11) . . . . ?
C57 C52 C53 C54 1.1(18) . . . . ?
C51 C52 C53 C54 177.2(11) . . . . ?
C52 C53 C54 C55 0(2) . . . . ?
C53 C54 C55 C56 0(2) . . . . ?
C54 C55 C56 C57 -2(2) . . . . ?
C55 C56 C57 C52 3(2) . . . . ?
C53 C52 C57 C56 -2.7(19) . . . . ?
C51 C52 C57 C56 -178.7(12) . . . . ?
Cu6 O15 C58 O16 3.8(16) . . . . ?
Cu6 O15 C58 C59 -176.4(7) . . . . ?
Cu7 O16 C58 O15 8.1(15) . . . . ?
Cu7 O16 C58 C59 -171.7(7) . . . . ?
O15 C58 C59 C64 6.9(17) . . . . ?
O16 C58 C59 C64 -173.3(12) . . . . ?
O15 C58 C59 C60 -176.7(11) . . . . ?
O16 C58 C59 C60 3.1(16) . . . . ?
C64 C59 C60 C61 -1.7(19) . . . . ?
C58 C59 C60 C61 -178.2(11) . . . . ?
C59 C60 C61 C62 0.5(19) . . . . ?
C60 C61 C62 C63 2(2) . . . . ?
C61 C62 C63 C64 -4(2) . . . . ?
C62 C63 C64 C59 3(2) . . . . ?
C60 C59 C64 C63 0(2) . . . . ?
C58 C59 C64 C63 176.8(13) . . . . ?
O31 C70 C71 C76 -167(2) . . . . ?
O30 C70 C71 C76 11(3) . . . . ?
O31 C70 C71 C72 15(3) . . . . ?
O30 C70 C71 C72 -168(2) . . . . ?
C76 C71 C72 C73 -2(4) . . . . ?
C70 C71 C72 C73 176(2) . . . . ?
C71 C72 C73 C74 6(4) . . . . ?
C72 C73 C74 C75 -8(3) . . . . ?
C73 C74 C75 C76 8(3) . . . . ?
C74 C75 C76 C71 -4(4) . . . . ?
C72 C71 C76 C75 0(4) . . . . ?
C70 C71 C76 C75 -178(2) . . . . ?
